data_1576607
loop_
_publ_author_name
'Mukkera, Rajesh'
'Le, Nghia'
'Woo, Chandler I.'
'Webster, Charles Edwin'
'Creutz, Sidney E.'

_publ_section_title
;
 A readily accessible CH anion transfer reagent for the preparation of a
 molybdenum methylidyne complex.
;
_journal_issue 17
_journal_name_full 'Chemical science'
_journal_page_first 8780
_journal_page_last 8786
_journal_paper_doi 10.1039/d5sc07469j
_journal_volume 17
_journal_year 2026
_chemical_formula_moiety '2(C16 H40 Mo N4 Si3)'
_chemical_formula_sum 'C32 H80 Mo2 N8 Si6'
_chemical_formula_weight 937.46
_chemical_name_systematic (TMS-TREN)MoCH
_chemical_properties_physical Air-sensitive,Moisture-sensitive
_space_group_crystal_system orthorhombic
_space_group_IT_number 61
_space_group_name_Hall '-P 2ac 2ab'
_space_group_name_H-M_alt 'P b c a'
_atom_sites_solution_hydrogens geom
_audit_creation_date 2025-03-27
_audit_creation_method
;
Olex2 1.5
(compiled 2024.02.16 svn.r378c4104 for OlexSys, GUI svn.r6928)
;
_audit_update_record
;
2025-09-07 deposited with the CCDC.	2026-02-19 downloaded from the CCDC.
;
_cell_angle_alpha 90
_cell_angle_beta 90
_cell_angle_gamma 90
_cell_formula_units_Z 8
_cell_length_a 16.8581(17)
_cell_length_b 16.8406(17)
_cell_length_c 34.208(3)
_cell_measurement_reflns_used 9179
_cell_measurement_temperature 100(2)
_cell_measurement_theta_max 30.36
_cell_measurement_theta_min 2.42
_cell_volume 9711.7(16)
_computing_cell_refinement 'APEX6 v2024.9.0'
_computing_data_collection 'APEX6 v2024.9.0'
_computing_data_reduction 'Saint, APEX6 v2024.9.0.'
_computing_molecular_graphics 'Olex2 1.5 (Dolomanov et al., 2009)'
_computing_publication_material 'Olex2 1.5 (Dolomanov et al., 2009)'
_computing_structure_refinement 'SHELXL 2019/3 (Sheldrick, 2015)'
_computing_structure_solution SHELXT
_diffrn_ambient_temperature 100.00
_diffrn_measured_fraction_theta_full 0.998
_diffrn_measured_fraction_theta_max 0.998
_diffrn_measurement_device_type 'Bruker D8 Venture'
_diffrn_measurement_method '\f and \w scans'
_diffrn_radiation_type MoK\a
_diffrn_radiation_wavelength 0.71073
_diffrn_reflns_av_R_equivalents 0.0827
_diffrn_reflns_av_unetI/netI 0.0291
_diffrn_reflns_Laue_measured_fraction_full 0.998
_diffrn_reflns_Laue_measured_fraction_max 0.998
_diffrn_reflns_limit_h_max 24
_diffrn_reflns_limit_h_min -24
_diffrn_reflns_limit_k_max 24
_diffrn_reflns_limit_k_min -23
_diffrn_reflns_limit_l_max 48
_diffrn_reflns_limit_l_min -48
_diffrn_reflns_number 397235
_diffrn_reflns_point_group_measured_fraction_full 0.998
_diffrn_reflns_point_group_measured_fraction_max 0.998
_diffrn_reflns_theta_full 25.242
_diffrn_reflns_theta_max 30.529
_diffrn_reflns_theta_min 1.810
_diffrn_standards_number 0
_exptl_absorpt_coefficient_mu 0.695
_exptl_absorpt_correction_T_max 0.787
_exptl_absorpt_correction_T_min 0.721
_exptl_absorpt_correction_type multi-scan
_exptl_absorpt_process_details Sadabs
_exptl_crystal_colour yellow
_exptl_crystal_colour_primary yellow
_exptl_crystal_density_diffrn 1.282
_exptl_crystal_description block
_exptl_crystal_F_000 3968
_exptl_crystal_size_max 0.504
_exptl_crystal_size_mid 0.456
_exptl_crystal_size_min 0.363
_refine_diff_density_max 2.461
_refine_diff_density_min -0.820
_refine_diff_density_rms 0.156
_refine_ls_extinction_method none
_refine_ls_goodness_of_fit_ref 1.063
_refine_ls_hydrogen_treatment constr
_refine_ls_matrix_type full
_refine_ls_number_parameters 528
_refine_ls_number_reflns 14811
_refine_ls_number_restraints 27
_refine_ls_restrained_S_all 1.063
_refine_ls_R_factor_all 0.0457
_refine_ls_R_factor_gt 0.0346
_refine_ls_shift/su_max 0.001
_refine_ls_shift/su_mean 0.000
_refine_ls_structure_factor_coef Fsqd
_refine_ls_weighting_details 'w=1/[\s^2^(Fo^2^)+(0.0315P)^2^+13.0914P] where P=(Fo^2^+2Fc^2^)/3'
_refine_ls_weighting_scheme calc
_refine_ls_wR_factor_gt 0.0797
_refine_ls_wR_factor_ref 0.0852
_reflns_Friedel_coverage 0.000
_reflns_number_gt 12741
_reflns_number_total 14811
_reflns_threshold_expression 'I > 2\s(I)'
_cod_data_source_file d5sc07469j2.cif
_cod_data_source_block rm_2-113-final
_cod_depositor_comments 'Adding full bibliography for 1576607.cif.'
_cod_original_cell_volume 9711.8(17)
_cod_database_code 1576607
_shelx_shelxl_version_number 2019/3
_shelx_space_group_comment
;
The symmetry employed for this shelxl refinement is uniquely defined
by the following loop, which should always be used as a source of
symmetry information in preference to the above space-group names.
They are only intended as comments.
;
_shelx_estimated_absorpt_t_max 0.787
_shelx_estimated_absorpt_t_min 0.721
_olex2_refinement_description
;
1. Fixed Uiso
 At 1.2 times of:
  All C(H) groups, All C(H,H) groups
 At 1.5 times of:
  All C(H,H,H) groups
2. Uiso/Uaniso restraints and constraints
C23B \\sim C24B \\sim C25B: within 2A with sigma of 0.04 and sigma for terminal
atoms of 0.08 within 2A
Uanis(C23B) \\sim Ueq, Uanis(C24B) \\sim Ueq, Uanis(C25B) \\sim Ueq: with sigma
of 0.05 and sigma for terminal atoms of 0.05
Uanis(C22A) = Uanis(C22B)
Uanis(C12A) = Uanis(C12B)
Uanis(C32A) = Uanis(C32B)
3. Rigid body (RIGU) restrains
 C23B, C24B, C25B
 with sigma for 1-2 distances of 0.002 and sigma for 1-3 distances of 0.002
4. Same fragment restrains
{C21A, C22A} sigma for 1-2: 0.02, 1-3: 0.04
as in
{C21B, C22B}
{C11A, C12A} sigma for 1-2: 0.02, 1-3: 0.04
as in
{C11B, C12B}
{C23A, C24A, C25A, Si2A} sigma for 1-2: 0.02, 1-3: 0.04
as in
{C23B, C24B, C25B, Si2B}
{C31A, C32A} sigma for 1-2: 0.02, 1-3: 0.04
as in
{C31B, C32B}
5. Others
 Sof(C21B)=Sof(H21C)=Sof(H21D)=Sof(C22B)=Sof(H22C)=Sof(H22D)=Sof(C31B)=
 Sof(H31C)=Sof(H31D)=Sof(C32B)=Sof(H32C)=Sof(H32D)=Sof(C11B)=Sof(H11C)=
 Sof(H11D)=Sof(C12B)=Sof(H12C)=Sof(H12D)=1-FVAR(1)
 Sof(C21A)=Sof(H21A)=Sof(H21B)=Sof(C22A)=Sof(H22A)=Sof(H22B)=Sof(C31A)=
 Sof(H31A)=Sof(H31B)=Sof(C32A)=Sof(H32A)=Sof(H32B)=Sof(C11A)=Sof(H11A)=
 Sof(H11B)=Sof(C12A)=Sof(H12A)=Sof(H12B)=FVAR(1)
 Sof(C23B)=Sof(H23D)=Sof(H23E)=Sof(H23F)=Sof(C24B)=Sof(H24D)=Sof(H24E)=
 Sof(H24F)=Sof(C25B)=Sof(H25D)=Sof(H25E)=Sof(H25F)=Sof(Si2B)=1-FVAR(2)
 Sof(C23A)=Sof(H23A)=Sof(H23B)=Sof(H23C)=Sof(C24A)=Sof(H24A)=Sof(H24B)=
 Sof(H24C)=Sof(C25A)=Sof(H25A)=Sof(H25B)=Sof(H25C)=Sof(Si2A)=FVAR(2)
6.a Secondary CH2 refined with riding coordinates:
 C21A(H21A,H21B), C22A(H22A,H22B), C31A(H31A,H31B), C32A(H32A,H32B), C11A(H11A,
 H11B), C12A(H12A,H12B), C21B(H21C,H21D), C22B(H22C,H22D), C31B(H31C,H31D),
 C32B(H32C,H32D), C11B(H11C,H11D), C12B(H12C,H12D), C21(H21E,H21F), C22(H22E,
 H22F), C31(H31E,H31F), C32(H32E,H32F), C11(H11E,H11F), C12(H12E,H12F)
6.b Idealised Me refined as rotating group:
 C24(H24G,H24H,H24I), C23(H23G,H23H,H23I), C25(H25G,H25H,H25I), C23A(H23A,H23B,
 H23C), C24A(H24A,H24B,H24C), C25A(H25A,H25B,H25C), C23B(H23D,H23E,H23F),
 C24B(H24D,H24E,H24F), C25B(H25D,H25E,H25F), C33(H33D,H33E,H33F), C33A(H33A,
 H33B,H33C), C34(H34D,H34E,H34F), C34A(H34A,H34B,H34C), C35(H35D,H35E,H35F),
 C35A(H35A,H35B,H35C), C13(H13D,H13E,H13F), C13A(H13A,H13B,H13C), C14(H14D,H14E,
 H14F), C14A(H14A,H14B,H14C), C15(H15D,H15F,H15E), C15A(H15A,H15B,H15C)
6.c :
 C1(H1), C1A(H1A)
;
_olex2_submission_special_instructions 'No special instructions were received'

loop_
_space_group_symop_operation_xyz
'x, y, z'
'-x+1/2, -y, z+1/2'
'-x, y+1/2, -z+1/2'
'x+1/2, -y+1/2, -z'
'-x, -y, -z'
'x-1/2, y, -z-1/2'
'x, -y-1/2, z-1/2'
'-x-1/2, y-1/2, z'

loop_
_atom_site_label
_atom_site_type_symbol
_atom_site_fract_x
_atom_site_fract_y
_atom_site_fract_z
_atom_site_U_iso_or_equiv
_atom_site_adp_type
_atom_site_occupancy
_atom_site_site_symmetry_order
_atom_site_calc_flag
_atom_site_refinement_flags_posn
_atom_site_refinement_flags_adp
_atom_site_refinement_flags_occupancy
_atom_site_disorder_assembly
_atom_site_disorder_group
Mo1A Mo 0.30795(2) 0.36168(2) 0.21857(2) 0.01618(4) Uani 1 1 d . . . . .
C21A C 0.46416(15) 0.30401(17) 0.18305(8) 0.0290(6) Uani 0.822(4) 1 d D . P A 1
H21A H 0.495166 0.280018 0.161499 0.035 Uiso 0.822(4) 1 calc R U P A 1
H21B H 0.489208 0.288526 0.208095 0.035 Uiso 0.822(4) 1 calc R U P A 1
C22A C 0.4648(5) 0.3934(5) 0.1791(3) 0.0273(11) Uani 0.822(4) 1 d D . P A 1
H22A H 0.517216 0.414368 0.187126 0.033 Uiso 0.822(4) 1 calc R U P A 1
H22B H 0.455740 0.408333 0.151480 0.033 Uiso 0.822(4) 1 calc R U P A 1
C31A C 0.37381(18) 0.19624(15) 0.20123(8) 0.0271(6) Uani 0.822(4) 1 d D . P A 1
H31A H 0.418409 0.161304 0.193572 0.032 Uiso 0.822(4) 1 calc R U P A 1
H31B H 0.323719 0.170622 0.192916 0.032 Uiso 0.822(4) 1 calc R U P A 1
C32A C 0.3737(9) 0.2075(10) 0.2454(3) 0.0284(8) Uani 0.822(4) 1 d D . P A 1
H32A H 0.355092 0.158094 0.258104 0.034 Uiso 0.822(4) 1 calc R U P A 1
H32B H 0.428401 0.218156 0.254447 0.034 Uiso 0.822(4) 1 calc R U P A 1
C11A C 0.34696(16) 0.27584(16) 0.14261(7) 0.0259(6) Uani 0.822(4) 1 d D . P A 1
H11A H 0.361953 0.227099 0.128215 0.031 Uiso 0.822(4) 1 calc R U P A 1
H11B H 0.367381 0.322186 0.127918 0.031 Uiso 0.822(4) 1 calc R U P A 1
C12A C 0.2578(6) 0.2810(9) 0.1458(5) 0.0254(6) Uani 0.822(4) 1 d D . P A 1
H12A H 0.235498 0.296071 0.120068 0.031 Uiso 0.822(4) 1 calc R U P A 1
H12B H 0.236395 0.228149 0.152812 0.031 Uiso 0.822(4) 1 calc R U P A 1
C21B C 0.4330(7) 0.3252(7) 0.1549(3) 0.025(3) Uani 0.178(4) 1 d D . P A 2
H21C H 0.481240 0.296318 0.146501 0.030 Uiso 0.178(4) 1 calc R U P A 2
H21D H 0.402959 0.342339 0.131542 0.030 Uiso 0.178(4) 1 calc R U P A 2
C22B C 0.454(3) 0.395(2) 0.1808(17) 0.0273(11) Uani 0.178(4) 1 d D . P A 2
H22C H 0.498834 0.378324 0.197349 0.033 Uiso 0.178(4) 1 calc R U P A 2
H22D H 0.474121 0.437476 0.163318 0.033 Uiso 0.178(4) 1 calc R U P A 2
C31B C 0.4273(9) 0.2282(8) 0.2091(4) 0.033(3) Uani 0.178(4) 1 d D . P A 2
H31C H 0.472999 0.259596 0.218608 0.039 Uiso 0.178(4) 1 calc R U P A 2
H31D H 0.447988 0.179972 0.195999 0.039 Uiso 0.178(4) 1 calc R U P A 2
C32B C 0.375(4) 0.205(5) 0.2433(13) 0.0284(8) Uani 0.178(4) 1 d D . P A 2
H32C H 0.408408 0.186949 0.265387 0.034 Uiso 0.178(4) 1 calc R U P A 2
H32D H 0.340674 0.159341 0.235525 0.034 Uiso 0.178(4) 1 calc R U P A 2
C11B C 0.3230(8) 0.2279(7) 0.1583(4) 0.027(3) Uani 0.178(4) 1 d D . P A 2
H11C H 0.302036 0.183679 0.174268 0.033 Uiso 0.178(4) 1 calc R U P A 2
H11D H 0.349697 0.204889 0.135123 0.033 Uiso 0.178(4) 1 calc R U P A 2
C12B C 0.255(3) 0.280(4) 0.145(2) 0.0254(6) Uani 0.178(4) 1 d D . P A 2
H12C H 0.270389 0.308116 0.120731 0.031 Uiso 0.178(4) 1 calc R U P A 2
H12D H 0.208450 0.246355 0.139025 0.031 Uiso 0.178(4) 1 calc R U P A 2
N4A N 0.38203(10) 0.27434(10) 0.18182(5) 0.0213(3) Uani 1 1 d . . . . .
C21 C 0.04319(12) 0.52724(12) 0.43046(6) 0.0224(4) Uani 1 1 d . . . . .
H21E H 0.014552 0.506885 0.453651 0.027 Uiso 1 1 calc R U . . .
H21F H 0.012825 0.512110 0.406833 0.027 Uiso 1 1 calc R U . . .
C22 C 0.04992(12) 0.61695(12) 0.43282(6) 0.0219(4) Uani 1 1 d . . . . .
H22E H 0.066274 0.638242 0.407080 0.026 Uiso 1 1 calc R U . . .
H22F H -0.002452 0.639889 0.439440 0.026 Uiso 1 1 calc R U . . .
C24 C 0.10653(14) 0.73303(13) 0.53726(6) 0.0264(4) Uani 1 1 d . . . . .
H24G H 0.067021 0.695501 0.547276 0.040 Uiso 1 1 calc R U . . .
H24H H 0.095633 0.786106 0.547704 0.040 Uiso 1 1 calc R U . . .
H24I H 0.159623 0.716067 0.545411 0.040 Uiso 1 1 calc R U . . .
C23 C 0.00317(14) 0.78068(13) 0.46977(7) 0.0302(5) Uani 1 1 d . . . . .
H23G H -0.001277 0.784976 0.441281 0.045 Uiso 1 1 calc R U . . .
H23H H -0.000938 0.833641 0.481462 0.045 Uiso 1 1 calc R U . . .
H23I H -0.039621 0.746929 0.479760 0.045 Uiso 1 1 calc R U . . .
C25 C 0.17998(14) 0.80207(13) 0.46254(7) 0.0291(4) Uani 1 1 d . . . . .
H25G H 0.232241 0.782723 0.470707 0.044 Uiso 1 1 calc R U . . .
H25H H 0.172091 0.856163 0.472361 0.044 Uiso 1 1 calc R U . . .
H25I H 0.176868 0.802176 0.433934 0.044 Uiso 1 1 calc R U . . .
C23A C 0.5016(3) 0.5698(3) 0.19049(18) 0.0717(19) Uani 0.805(8) 1 d D . P A 1
H23A H 0.504887 0.627118 0.195068 0.108 Uiso 0.805(8) 1 calc R U P A 1
H23B H 0.497762 0.559574 0.162349 0.108 Uiso 0.805(8) 1 calc R U P A 1
H23C H 0.549169 0.543905 0.200913 0.108 Uiso 0.805(8) 1 calc R U P A 1
C24A C 0.4236(3) 0.5459(2) 0.26842(10) 0.0474(11) Uani 0.805(8) 1 d D . P A 1
H24A H 0.376500 0.526512 0.282188 0.071 Uiso 0.805(8) 1 calc R U P A 1
H24B H 0.430137 0.602865 0.273413 0.071 Uiso 0.805(8) 1 calc R U P A 1
H24C H 0.470565 0.517346 0.277792 0.071 Uiso 0.805(8) 1 calc R U P A 1
C25A C 0.3276(3) 0.5896(2) 0.19727(15) 0.0561(13) Uani 0.805(8) 1 d D . P A 1
H25A H 0.338418 0.645935 0.201927 0.084 Uiso 0.805(8) 1 calc R U P A 1
H25B H 0.278972 0.574199 0.211046 0.084 Uiso 0.805(8) 1 calc R U P A 1
H25C H 0.320830 0.580417 0.169169 0.084 Uiso 0.805(8) 1 calc R U P A 1
Si2A Si 0.41184(14) 0.52917(16) 0.21555(4) 0.0219(5) Uani 0.805(8) 1 d D . P A 1
C23B C 0.4458(18) 0.5874(9) 0.1745(4) 0.069(7) Uani 0.195(8) 1 d D U P A 2
H23D H 0.447156 0.644378 0.180356 0.103 Uiso 0.195(8) 1 calc R U P A 2
H23E H 0.411289 0.577933 0.151963 0.103 Uiso 0.195(8) 1 calc R U P A 2
H23F H 0.499595 0.568885 0.168544 0.103 Uiso 0.195(8) 1 calc R U P A 2
C24B C 0.4798(13) 0.5411(9) 0.2579(5) 0.055(6) Uani 0.195(8) 1 d D U P A 2
H24D H 0.532278 0.524538 0.248699 0.083 Uiso 0.195(8) 1 calc R U P A 2
H24E H 0.463251 0.506824 0.279607 0.083 Uiso 0.195(8) 1 calc R U P A 2
H24F H 0.482224 0.596298 0.266922 0.083 Uiso 0.195(8) 1 calc R U P A 2
C25B C 0.3159(9) 0.5870(10) 0.2339(10) 0.095(11) Uani 0.195(8) 1 d D U P A 2
H25D H 0.331201 0.637790 0.245674 0.143 Uiso 0.195(8) 1 calc R U P A 2
H25E H 0.287569 0.554790 0.253199 0.143 Uiso 0.195(8) 1 calc R U P A 2
H25F H 0.281337 0.596820 0.211354 0.143 Uiso 0.195(8) 1 calc R U P A 2
Si2B Si 0.4071(8) 0.5328(8) 0.2174(3) 0.047(3) Uani 0.195(8) 1 d D . P A 2
C31 C 0.12636(13) 0.41075(12) 0.44449(6) 0.0221(4) Uani 1 1 d . . . . .
H31E H 0.174753 0.383725 0.434915 0.027 Uiso 1 1 calc R U . . .
H31F H 0.079666 0.380264 0.435389 0.027 Uiso 1 1 calc R U . . .
C32 C 0.12716(12) 0.41363(12) 0.48890(6) 0.0219(4) Uani 1 1 d . . . . .
H32E H 0.073516 0.427265 0.498574 0.026 Uiso 1 1 calc R U . . .
H32F H 0.141394 0.360675 0.499323 0.026 Uiso 1 1 calc R U . . .
C33 C 0.18124(14) 0.53732(15) 0.58487(6) 0.0293(5) Uani 1 1 d . . . . .
H33D H 0.199058 0.590558 0.577346 0.044 Uiso 1 1 calc R U . . .
H33E H 0.199331 0.525566 0.611476 0.044 Uiso 1 1 calc R U . . .
H33F H 0.123179 0.535046 0.583937 0.044 Uiso 1 1 calc R U . . .
C33A C 0.3015(2) 0.1745(2) 0.32783(10) 0.0727(13) Uani 1 1 d . . . . .
H33A H 0.270865 0.136368 0.312318 0.109 Uiso 1 1 calc R U . . .
H33B H 0.281057 0.175483 0.354656 0.109 Uiso 1 1 calc R U . . .
H33C H 0.357397 0.158702 0.328105 0.109 Uiso 1 1 calc R U . . .
C34 C 0.33385(13) 0.46941(15) 0.55165(6) 0.0288(4) Uani 1 1 d . . . . .
H34D H 0.356459 0.434994 0.531417 0.043 Uiso 1 1 calc R U . . .
H34E H 0.353002 0.452423 0.577374 0.043 Uiso 1 1 calc R U . . .
H34F H 0.350083 0.524447 0.546890 0.043 Uiso 1 1 calc R U . . .
C34A C 0.3552(2) 0.3451(3) 0.33414(8) 0.0628(10) Uani 1 1 d . . . . .
H34A H 0.410896 0.328983 0.331927 0.094 Uiso 1 1 calc R U . . .
H34B H 0.339224 0.344200 0.361674 0.094 Uiso 1 1 calc R U . . .
H34C H 0.348869 0.398972 0.323741 0.094 Uiso 1 1 calc R U . . .
C35 C 0.19798(15) 0.36154(15) 0.56975(7) 0.0332(5) Uani 1 1 d . . . . .
H35D H 0.140202 0.355964 0.571263 0.050 Uiso 1 1 calc R U . . .
H35E H 0.220923 0.355137 0.595879 0.050 Uiso 1 1 calc R U . . .
H35F H 0.219514 0.320783 0.552267 0.050 Uiso 1 1 calc R U . . .
C35A C 0.18621(17) 0.3033(2) 0.31311(8) 0.0542(9) Uani 1 1 d . . . . .
H35A H 0.178547 0.358948 0.305668 0.081 Uiso 1 1 calc R U . . .
H35B H 0.171957 0.296237 0.340667 0.081 Uiso 1 1 calc R U . . .
H35C H 0.152428 0.269365 0.296838 0.081 Uiso 1 1 calc R U . . .
Si1 Si 0.37193(3) 0.59075(3) 0.42237(2) 0.02230(11) Uani 1 1 d . . . . .
Si1A Si 0.13527(4) 0.37548(4) 0.17364(2) 0.02542(12) Uani 1 1 d . . . . .
C1 C 0.26304(12) 0.62754(12) 0.50197(6) 0.0235(4) Uani 1 1 d . . . . .
H1 H 0.295302 0.658480 0.518899 0.028 Uiso 1 1 calc R U . . .
C1A C 0.24985(14) 0.43389(16) 0.24905(8) 0.0385(6) Uani 1 1 d . . . . .
H1A H 0.220449 0.470423 0.264468 0.046 Uiso 1 1 calc R U . . .
N1 N 0.27371(10) 0.55640(10) 0.42410(5) 0.0192(3) Uani 1 1 d . . . . .
N1A N 0.23273(10) 0.33966(11) 0.17545(5) 0.0228(3) Uani 1 1 d . . . . .
N2 N 0.10858(9) 0.64037(9) 0.46279(5) 0.0178(3) Uani 1 1 d . . . . .
N2A N 0.40095(11) 0.42920(11) 0.20439(5) 0.0256(4) Uani 1 1 d . . . . .
N3 N 0.18486(10) 0.47322(10) 0.50312(5) 0.0188(3) Uani 1 1 d . . . . .
N3A N 0.32191(11) 0.27371(10) 0.25692(5) 0.0242(3) Uani 1 1 d . . . . .
Si2 Si 0.10142(3) 0.73571(3) 0.48276(2) 0.01851(10) Uani 1 1 d . . . . .
Si3 Si 0.22347(3) 0.46252(3) 0.55027(2) 0.02046(11) Uani 1 1 d . . . . .
Si3A Si 0.29203(4) 0.27533(4) 0.30581(2) 0.02754(13) Uani 1 1 d . . . . .
Mo1 Mo 0.20184(2) 0.56884(2) 0.46986(2) 0.01425(4) Uani 1 1 d . . . . .
N4 N 0.12308(9) 0.49219(9) 0.42879(4) 0.0174(3) Uani 1 1 d . . . . .
C11 C 0.15910(12) 0.49851(12) 0.38952(5) 0.0220(4) Uani 1 1 d . . . . .
H11E H 0.140823 0.547790 0.376560 0.026 Uiso 1 1 calc R U . . .
H11F H 0.142658 0.452756 0.373259 0.026 Uiso 1 1 calc R U . . .
C12 C 0.24878(12) 0.49967(13) 0.39354(6) 0.0223(4) Uani 1 1 d . . . . .
H12E H 0.267882 0.445830 0.400352 0.027 Uiso 1 1 calc R U . . .
H12F H 0.272919 0.514951 0.368256 0.027 Uiso 1 1 calc R U . . .
C13 C 0.41460(16) 0.57387(18) 0.37250(8) 0.0440(7) Uani 1 1 d . . . . .
H13D H 0.414627 0.516883 0.366694 0.066 Uiso 1 1 calc R U . . .
H13E H 0.469100 0.594047 0.371683 0.066 Uiso 1 1 calc R U . . .
H13F H 0.382394 0.601845 0.353027 0.066 Uiso 1 1 calc R U . . .
C13A C 0.07516(14) 0.33880(17) 0.21591(7) 0.0356(5) Uani 1 1 d . . . . .
H13A H 0.077214 0.280669 0.216743 0.053 Uiso 1 1 calc R U . . .
H13B H 0.020002 0.356086 0.212845 0.053 Uiso 1 1 calc R U . . .
H13C H 0.096779 0.360429 0.240275 0.053 Uiso 1 1 calc R U . . .
C14 C 0.37780(14) 0.69988(13) 0.43056(7) 0.0317(5) Uani 1 1 d . . . . .
H14D H 0.342134 0.727097 0.412338 0.048 Uiso 1 1 calc R U . . .
H14E H 0.432347 0.717941 0.426186 0.048 Uiso 1 1 calc R U . . .
H14F H 0.362026 0.712042 0.457477 0.048 Uiso 1 1 calc R U . . .
C14A C 0.13175(15) 0.48612(15) 0.17249(8) 0.0371(5) Uani 1 1 d . . . . .
H14A H 0.145640 0.507086 0.198321 0.056 Uiso 1 1 calc R U . . .
H14B H 0.078129 0.503521 0.165479 0.056 Uiso 1 1 calc R U . . .
H14C H 0.169621 0.505908 0.153060 0.056 Uiso 1 1 calc R U . . .
C15 C 0.43633(14) 0.53732(16) 0.45790(8) 0.0380(6) Uani 1 1 d . . . . .
H15D H 0.418667 0.549050 0.484577 0.057 Uiso 1 1 calc R U . . .
H15F H 0.491395 0.554746 0.454642 0.057 Uiso 1 1 calc R U . . .
H15E H 0.432820 0.480023 0.453190 0.057 Uiso 1 1 calc R U . . .
C15A C 0.08675(16) 0.3400(2) 0.12757(8) 0.0451(7) Uani 1 1 d . . . . .
H15A H 0.118469 0.356707 0.105002 0.068 Uiso 1 1 calc R U . . .
H15B H 0.033450 0.362914 0.125587 0.068 Uiso 1 1 calc R U . . .
H15C H 0.082965 0.281986 0.128009 0.068 Uiso 1 1 calc R U . . .

loop_
_atom_site_aniso_label
_atom_site_aniso_U_11
_atom_site_aniso_U_22
_atom_site_aniso_U_33
_atom_site_aniso_U_23
_atom_site_aniso_U_13
_atom_site_aniso_U_12
Mo1A 0.01833(8) 0.01618(8) 0.01404(7) -0.00080(5) -0.00040(5) 0.00070(6)
C21A 0.0214(12) 0.0350(15) 0.0308(13) -0.0028(11) 0.0033(10) 0.0026(10)
C22A 0.018(3) 0.0335(12) 0.0301(14) -0.0011(9) 0.007(2) -0.0052(17)
C31A 0.0365(15) 0.0190(12) 0.0257(12) -0.0012(9) 0.0021(11) 0.0040(11)
C32A 0.0377(13) 0.0239(19) 0.0236(16) 0.0036(14) 0.0019(12) 0.0103(11)
C11A 0.0329(14) 0.0281(14) 0.0168(11) -0.0037(9) 0.0005(9) 0.0033(11)
C12A 0.0307(12) 0.0265(11) 0.0191(12) -0.0055(9) -0.0041(11) -0.0019(11)
C21B 0.025(6) 0.029(6) 0.022(5) -0.009(4) 0.008(4) 0.006(5)
C22B 0.018(3) 0.0335(12) 0.0301(14) -0.0011(9) 0.007(2) -0.0052(17)
C31B 0.041(8) 0.031(7) 0.026(6) 0.005(5) 0.006(5) 0.025(6)
C32B 0.0377(13) 0.0239(19) 0.0236(16) 0.0036(14) 0.0019(12) 0.0103(11)
C11B 0.036(6) 0.017(5) 0.029(6) -0.009(4) 0.007(5) 0.006(5)
C12B 0.0307(12) 0.0265(11) 0.0191(12) -0.0055(9) -0.0041(11) -0.0019(11)
N4A 0.0233(8) 0.0214(8) 0.0194(7) -0.0002(6) 0.0000(6) 0.0010(6)
C21 0.0193(9) 0.0239(10) 0.0240(9) -0.0046(7) -0.0032(7) -0.0008(7)
C22 0.0205(9) 0.0218(9) 0.0233(9) -0.0019(7) -0.0058(7) 0.0042(7)
C24 0.0338(11) 0.0244(10) 0.0210(9) -0.0032(8) 0.0015(8) 0.0040(8)
C23 0.0328(11) 0.0242(10) 0.0336(11) -0.0030(9) -0.0044(9) 0.0104(9)
C25 0.0354(12) 0.0200(10) 0.0317(11) -0.0016(8) 0.0059(9) -0.0038(8)
C23A 0.079(3) 0.050(3) 0.086(4) -0.035(3) 0.049(3) -0.043(3)
C24A 0.072(3) 0.0401(19) 0.0306(16) -0.0105(14) -0.0109(17) -0.0029(19)
C25A 0.068(3) 0.0237(16) 0.076(3) 0.0084(18) -0.034(2) -0.0045(17)
Si2A 0.0260(9) 0.0230(10) 0.0167(6) -0.0043(5) 0.0000(5) -0.0080(7)
C23B 0.15(2) 0.027(7) 0.030(7) -0.004(6) 0.009(10) -0.024(11)
C24B 0.082(14) 0.036(8) 0.048(9) 0.003(7) -0.025(9) -0.022(9)
C25B 0.041(9) 0.027(8) 0.22(3) -0.048(13) 0.014(14) -0.004(7)
Si2B 0.034(5) 0.022(4) 0.084(7) -0.003(4) 0.000(4) 0.001(3)
C31 0.0277(10) 0.0156(9) 0.0231(9) -0.0019(7) -0.0014(8) -0.0022(7)
C32 0.0257(9) 0.0186(9) 0.0215(9) 0.0022(7) -0.0006(7) -0.0042(7)
C33 0.0315(11) 0.0375(12) 0.0188(9) -0.0037(8) -0.0013(8) 0.0065(9)
C33A 0.101(3) 0.064(2) 0.0528(18) 0.0366(17) 0.0436(19) 0.039(2)
C34 0.0235(10) 0.0365(12) 0.0264(10) 0.0004(9) -0.0046(8) 0.0063(9)
C34A 0.0536(18) 0.109(3) 0.0264(13) -0.0220(16) 0.0072(12) -0.0135(19)
C35 0.0371(13) 0.0321(12) 0.0304(11) 0.0106(9) -0.0034(9) 0.0021(10)
C35A 0.0400(15) 0.085(2) 0.0373(14) 0.0215(15) 0.0159(12) 0.0221(15)
Si1 0.0182(2) 0.0230(3) 0.0257(3) -0.0015(2) 0.0042(2) -0.0015(2)
Si1A 0.0210(3) 0.0324(3) 0.0229(3) 0.0007(2) -0.0046(2) 0.0001(2)
C1 0.0229(9) 0.0240(10) 0.0236(9) 0.0055(7) 0.0055(7) 0.0061(8)
C1A 0.0275(11) 0.0446(14) 0.0435(13) 0.0315(11) -0.0205(10) -0.0157(10)
N1 0.0180(7) 0.0206(8) 0.0191(7) -0.0033(6) 0.0014(6) -0.0022(6)
N1A 0.0220(8) 0.0264(9) 0.0199(7) -0.0040(7) -0.0034(6) 0.0012(7)
N2 0.0183(7) 0.0175(7) 0.0178(7) -0.0011(6) -0.0028(6) 0.0020(6)
N2A 0.0259(9) 0.0253(9) 0.0258(8) -0.0041(7) 0.0028(7) -0.0059(7)
N3 0.0221(8) 0.0175(7) 0.0167(7) 0.0013(6) -0.0019(6) -0.0004(6)
N3A 0.0309(9) 0.0228(9) 0.0188(8) 0.0020(6) 0.0015(7) 0.0065(7)
Si2 0.0216(2) 0.0155(2) 0.0184(2) -0.00091(19) 0.00027(19) 0.00202(19)
Si3 0.0213(3) 0.0231(3) 0.0170(2) 0.0019(2) -0.00109(19) 0.0036(2)
Si3A 0.0270(3) 0.0362(3) 0.0194(3) 0.0072(2) 0.0039(2) 0.0062(2)
Mo1 0.01471(7) 0.01383(7) 0.01422(7) -0.00128(5) -0.00075(5) 0.00023(5)
N4 0.0193(7) 0.0160(7) 0.0167(7) -0.0011(6) -0.0002(6) -0.0004(6)
C11 0.0267(10) 0.0237(9) 0.0156(8) -0.0022(7) -0.0013(7) -0.0020(8)
C12 0.0231(9) 0.0242(10) 0.0197(8) -0.0052(7) 0.0039(7) -0.0005(8)
C13 0.0341(13) 0.0566(17) 0.0414(14) -0.0139(12) 0.0187(11) -0.0133(12)
C13A 0.0235(11) 0.0458(14) 0.0375(12) 0.0058(11) 0.0018(9) -0.0023(10)
C14 0.0294(11) 0.0239(11) 0.0417(13) 0.0004(9) 0.0046(9) -0.0068(9)
C14A 0.0316(12) 0.0348(13) 0.0449(14) 0.0082(11) -0.0047(10) 0.0079(10)
C15 0.0205(10) 0.0386(13) 0.0549(15) 0.0095(12) -0.0044(10) 0.0007(9)
C15A 0.0329(13) 0.0687(19) 0.0337(13) -0.0084(13) -0.0120(10) 0.0001(13)

loop_
_atom_type_symbol
_atom_type_description
_atom_type_scat_dispersion_real
_atom_type_scat_dispersion_imag
_atom_type_scat_source
C C 0.0033 0.0016 'International Tables Vol C Tables 4.2.6.8 and 6.1.1.4'
H H 0.0000 0.0000 'International Tables Vol C Tables 4.2.6.8 and 6.1.1.4'
Mo Mo -1.6832 0.6857 'International Tables Vol C Tables 4.2.6.8 and 6.1.1.4'
N N 0.0061 0.0033 'International Tables Vol C Tables 4.2.6.8 and 6.1.1.4'
Si Si 0.0817 0.0704 'International Tables Vol C Tables 4.2.6.8 and 6.1.1.4'

loop_
_geom_angle_atom_site_label_1
_geom_angle_atom_site_label_2
_geom_angle_atom_site_label_3
_geom_angle
_geom_angle_site_symmetry_1
_geom_angle_site_symmetry_3
_geom_angle_publ_flag
C1A Mo1A N4A 178.60(8) . . ?
C1A Mo1A N1A 101.59(8) . . ?
C1A Mo1A N2A 100.12(9) . . ?
C1A Mo1A N3A 100.23(8) . . ?
N1A Mo1A N4A 79.69(7) . . ?
N1A Mo1A N2A 115.37(7) . . ?
N1A Mo1A N3A 115.26(8) . . ?
N2A Mo1A N4A 78.77(7) . . ?
N3A Mo1A N4A 79.66(6) . . ?
N3A Mo1A N2A 119.38(8) . . ?
H21A C21A H21B 108.2 . . ?
C22A C21A H21A 109.7 . . ?
C22A C21A H21B 109.7 . . ?
N4A C21A H21A 109.7 . . ?
N4A C21A H21B 109.7 . . ?
N4A C21A C22A 110.0(4) . . ?
C21A C22A H22A 109.7 . . ?
C21A C22A H22B 109.7 . . ?
H22A C22A H22B 108.2 . . ?
N2A C22A C21A 110.0(6) . . ?
N2A C22A H22A 109.7 . . ?
N2A C22A H22B 109.7 . . ?
H31A C31A H31B 108.2 . . ?
C32A C31A H31A 109.8 . . ?
C32A C31A H31B 109.8 . . ?
N4A C31A H31A 109.8 . . ?
N4A C31A H31B 109.8 . . ?
N4A C31A C32A 109.5(7) . . ?
C31A C32A H32A 109.4 . . ?
C31A C32A H32B 109.4 . . ?
H32A C32A H32B 108.0 . . ?
N3A C32A C31A 111.2(11) . . ?
N3A C32A H32A 109.4 . . ?
N3A C32A H32B 109.4 . . ?
H11A C11A H11B 108.2 . . ?
C12A C11A H11A 109.7 . . ?
C12A C11A H11B 109.7 . . ?
N4A C11A H11A 109.7 . . ?
N4A C11A H11B 109.7 . . ?
N4A C11A C12A 109.7(7) . . ?
C11A C12A H12A 109.2 . . ?
C11A C12A H12B 109.2 . . ?
H12A C12A H12B 107.9 . . ?
N1A C12A C11A 111.9(11) . . ?
N1A C12A H12A 109.2 . . ?
N1A C12A H12B 109.2 . . ?
H21C C21B H21D 109.2 . . ?
C22B C21B H21C 111.3 . . ?
C22B C21B H21D 111.3 . . ?
C22B C21B N4A 102(2) . . ?
N4A C21B H21C 111.3 . . ?
N4A C21B H21D 111.3 . . ?
C21B C22B H22C 106.8 . . ?
C21B C22B H22D 106.8 . . ?
H22C C22B H22D 106.6 . . ?
N2A C22B C21B 122(3) . . ?
N2A C22B H22C 106.8 . . ?
N2A C22B H22D 106.8 . . ?
H31C C31B H31D 108.2 . . ?
C32B C31B H31C 109.8 . . ?
C32B C31B H31D 109.8 . . ?
N4A C31B H31C 109.8 . . ?
N4A C31B H31D 109.8 . . ?
N4A C31B C32B 109(3) . . ?
C31B C32B H32C 109.2 . . ?
C31B C32B H32D 109.2 . . ?
C31B C32B N3A 112(5) . . ?
H32C C32B H32D 107.9 . . ?
N3A C32B H32C 109.2 . . ?
N3A C32B H32D 109.2 . . ?
H11C C11B H11D 108.0 . . ?
C12B C11B H11C 109.4 . . ?
C12B C11B H11D 109.4 . . ?
N4A C11B H11C 109.4 . . ?
N4A C11B H11D 109.4 . . ?
N4A C11B C12B 111(3) . . ?
C11B C12B H12C 109.3 . . ?
C11B C12B H12D 109.3 . . ?
H12C C12B H12D 107.9 . . ?
N1A C12B C11B 112(5) . . ?
N1A C12B H12C 109.3 . . ?
N1A C12B H12D 109.3 . . ?
C21A N4A Mo1A 106.11(14) . . ?
C21A N4A C31A 112.1(2) . . ?
C31A N4A Mo1A 105.77(13) . . ?
C11A N4A Mo1A 105.65(13) . . ?
C11A N4A C21A 113.56(19) . . ?
C11A N4A C31A 112.84(19) . . ?
C21B N4A Mo1A 106.1(4) . . ?
C31B N4A Mo1A 106.3(5) . . ?
C31B N4A C21B 113.4(8) . . ?
C31B N4A C11B 114.8(8) . . ?
C11B N4A Mo1A 105.4(4) . . ?
C11B N4A C21B 110.1(7) . . ?
H21E C21 H21F 108.2 . . ?
C22 C21 H21E 109.8 . . ?
C22 C21 H21F 109.8 . . ?
N4 C21 H21E 109.8 . . ?
N4 C21 H21F 109.8 . . ?
N4 C21 C22 109.45(16) . . ?
C21 C22 H22E 109.5 . . ?
C21 C22 H22F 109.5 . . ?
H22E C22 H22F 108.1 . . ?
N2 C22 C21 110.66(16) . . ?
N2 C22 H22E 109.5 . . ?
N2 C22 H22F 109.5 . . ?
H24G C24 H24H 109.5 . . ?
H24G C24 H24I 109.5 . . ?
H24H C24 H24I 109.5 . . ?
Si2 C24 H24G 109.5 . . ?
Si2 C24 H24H 109.5 . . ?
Si2 C24 H24I 109.5 . . ?
H23G C23 H23H 109.5 . . ?
H23G C23 H23I 109.5 . . ?
H23H C23 H23I 109.5 . . ?
Si2 C23 H23G 109.5 . . ?
Si2 C23 H23H 109.5 . . ?
Si2 C23 H23I 109.5 . . ?
H25G C25 H25H 109.5 . . ?
H25G C25 H25I 109.5 . . ?
H25H C25 H25I 109.5 . . ?
Si2 C25 H25G 109.5 . . ?
Si2 C25 H25H 109.5 . . ?
Si2 C25 H25I 109.5 . . ?
H23A C23A H23B 109.5 . . ?
H23A C23A H23C 109.5 . . ?
H23B C23A H23C 109.5 . . ?
Si2A C23A H23A 109.5 . . ?
Si2A C23A H23B 109.5 . . ?
Si2A C23A H23C 109.5 . . ?
H24A C24A H24B 109.5 . . ?
H24A C24A H24C 109.5 . . ?
H24B C24A H24C 109.5 . . ?
Si2A C24A H24A 109.5 . . ?
Si2A C24A H24B 109.5 . . ?
Si2A C24A H24C 109.5 . . ?
H25A C25A H25B 109.5 . . ?
H25A C25A H25C 109.5 . . ?
H25B C25A H25C 109.5 . . ?
Si2A C25A H25A 109.5 . . ?
Si2A C25A H25B 109.5 . . ?
Si2A C25A H25C 109.5 . . ?
C24A Si2A C23A 107.9(3) . . ?
C24A Si2A C25A 109.3(2) . . ?
C25A Si2A C23A 105.4(3) . . ?
N2A Si2A C23A 109.85(19) . . ?
N2A Si2A C24A 112.09(18) . . ?
N2A Si2A C25A 112.11(17) . . ?
H23D C23B H23E 109.5 . . ?
H23D C23B H23F 109.5 . . ?
H23E C23B H23F 109.5 . . ?
Si2B C23B H23D 109.5 . . ?
Si2B C23B H23E 109.5 . . ?
Si2B C23B H23F 109.5 . . ?
H24D C24B H24E 109.5 . . ?
H24D C24B H24F 109.5 . . ?
H24E C24B H24F 109.5 . . ?
Si2B C24B H24D 109.5 . . ?
Si2B C24B H24E 109.5 . . ?
Si2B C24B H24F 109.5 . . ?
H25D C25B H25E 109.5 . . ?
H25D C25B H25F 109.5 . . ?
H25E C25B H25F 109.5 . . ?
Si2B C25B H25D 109.5 . . ?
Si2B C25B H25E 109.5 . . ?
Si2B C25B H25F 109.5 . . ?
C23B Si2B C24B 108.8(11) . . ?
C23B Si2B C25B 106.6(12) . . ?
C24B Si2B C25B 106.2(11) . . ?
N2A Si2B C23B 107.8(8) . . ?
N2A Si2B C24B 107.2(8) . . ?
N2A Si2B C25B 119.9(9) . . ?
H31E C31 H31F 108.2 . . ?
C32 C31 H31E 109.8 . . ?
C32 C31 H31F 109.8 . . ?
N4 C31 H31E 109.8 . . ?
N4 C31 H31F 109.8 . . ?
N4 C31 C32 109.56(15) . . ?
C31 C32 H32E 109.5 . . ?
C31 C32 H32F 109.5 . . ?
H32E C32 H32F 108.1 . . ?
N3 C32 C31 110.86(16) . . ?
N3 C32 H32E 109.5 . . ?
N3 C32 H32F 109.5 . . ?
H33D C33 H33E 109.5 . . ?
H33D C33 H33F 109.5 . . ?
H33E C33 H33F 109.5 . . ?
Si3 C33 H33D 109.5 . . ?
Si3 C33 H33E 109.5 . . ?
Si3 C33 H33F 109.5 . . ?
H33A C33A H33B 109.5 . . ?
H33A C33A H33C 109.5 . . ?
H33B C33A H33C 109.5 . . ?
Si3A C33A H33A 109.5 . . ?
Si3A C33A H33B 109.5 . . ?
Si3A C33A H33C 109.5 . . ?
H34D C34 H34E 109.5 . . ?
H34D C34 H34F 109.5 . . ?
H34E C34 H34F 109.5 . . ?
Si3 C34 H34D 109.5 . . ?
Si3 C34 H34E 109.5 . . ?
Si3 C34 H34F 109.5 . . ?
H34A C34A H34B 109.5 . . ?
H34A C34A H34C 109.5 . . ?
H34B C34A H34C 109.5 . . ?
Si3A C34A H34A 109.5 . . ?
Si3A C34A H34B 109.5 . . ?
Si3A C34A H34C 109.5 . . ?
H35D C35 H35E 109.5 . . ?
H35D C35 H35F 109.5 . . ?
H35E C35 H35F 109.5 . . ?
Si3 C35 H35D 109.5 . . ?
Si3 C35 H35E 109.5 . . ?
Si3 C35 H35F 109.5 . . ?
H35A C35A H35B 109.5 . . ?
H35A C35A H35C 109.5 . . ?
H35B C35A H35C 109.5 . . ?
Si3A C35A H35A 109.5 . . ?
Si3A C35A H35B 109.5 . . ?
Si3A C35A H35C 109.5 . . ?
N1 Si1 C13 110.06(10) . . ?
N1 Si1 C14 111.75(10) . . ?
N1 Si1 C15 111.65(10) . . ?
C14 Si1 C13 105.46(12) . . ?
C15 Si1 C13 107.30(14) . . ?
C15 Si1 C14 110.36(12) . . ?
N1A Si1A C13A 111.54(10) . . ?
N1A Si1A C14A 112.02(10) . . ?
N1A Si1A C15A 109.24(11) . . ?
C13A Si1A C15A 107.98(13) . . ?
C14A Si1A C13A 109.21(12) . . ?
C14A Si1A C15A 106.66(13) . . ?
Mo1 C1 H1 180.0 . . ?
Mo1A C1A H1A 180.0 . . ?
Si1 N1 Mo1 124.47(9) . . ?
C12 N1 Si1 117.24(13) . . ?
C12 N1 Mo1 116.84(12) . . ?
C12A N1A Mo1A 116.9(4) . . ?
C12A N1A Si1A 118.3(4) . . ?
C12B N1A Mo1A 118.9(15) . . ?
C12B N1A Si1A 116.3(17) . . ?
Si1A N1A Mo1A 124.23(9) . . ?
C22 N2 Si2 118.02(12) . . ?
C22 N2 Mo1 116.76(12) . . ?
Si2 N2 Mo1 124.13(9) . . ?
C22A N2A Mo1A 118.2(3) . . ?
C22A N2A Si2A 116.0(3) . . ?
C22B N2A Mo1A 115.3(14) . . ?
C22B N2A Si2B 121.8(17) . . ?
Si2A N2A Mo1A 125.59(13) . . ?
Si2B N2A Mo1A 122.4(4) . . ?
C32 N3 Si3 118.55(12) . . ?
C32 N3 Mo1 117.06(12) . . ?
Si3 N3 Mo1 123.82(9) . . ?
C32A N3A Mo1A 117.2(3) . . ?
C32A N3A Si3A 116.1(4) . . ?
C32B N3A Mo1A 115.6(15) . . ?
C32B N3A Si3A 117.9(17) . . ?
Si3A N3A Mo1A 125.77(10) . . ?
C24 Si2 C23 106.71(10) . . ?
C25 Si2 C24 110.61(11) . . ?
C25 Si2 C23 107.29(11) . . ?
N2 Si2 C24 111.39(9) . . ?
N2 Si2 C23 109.83(9) . . ?
N2 Si2 C25 110.85(9) . . ?
C33 Si3 C35 107.38(11) . . ?
C34 Si3 C33 108.78(11) . . ?
C34 Si3 C35 106.02(11) . . ?
N3 Si3 C33 111.88(9) . . ?
N3 Si3 C34 112.86(9) . . ?
N3 Si3 C35 109.62(10) . . ?
C34A Si3A C33A 108.4(2) . . ?
C34A Si3A C35A 108.63(17) . . ?
C35A Si3A C33A 104.93(16) . . ?
N3A Si3A C33A 110.37(12) . . ?
N3A Si3A C34A 110.11(12) . . ?
N3A Si3A C35A 114.12(11) . . ?
C1 Mo1 N1 100.87(8) . . ?
C1 Mo1 N2 101.18(8) . . ?
C1 Mo1 N3 100.23(8) . . ?
C1 Mo1 N4 179.51(8) . . ?
N1 Mo1 N2 116.60(7) . . ?
N1 Mo1 N3 116.84(7) . . ?
N1 Mo1 N4 79.27(6) . . ?
N2 Mo1 N4 79.15(6) . . ?
N3 Mo1 N2 116.36(7) . . ?
N3 Mo1 N4 79.29(6) . . ?
C21 N4 C31 113.17(16) . . ?
C21 N4 Mo1 106.06(11) . . ?
C21 N4 C11 112.47(15) . . ?
C31 N4 Mo1 105.97(11) . . ?
C31 N4 C11 112.51(15) . . ?
C11 N4 Mo1 105.94(11) . . ?
N4 C11 H11E 109.9 . . ?
N4 C11 H11F 109.9 . . ?
N4 C11 C12 109.12(15) . . ?
H11E C11 H11F 108.3 . . ?
C12 C11 H11E 109.9 . . ?
C12 C11 H11F 109.9 . . ?
N1 C12 C11 110.84(16) . . ?
N1 C12 H12E 109.5 . . ?
N1 C12 H12F 109.5 . . ?
C11 C12 H12E 109.5 . . ?
C11 C12 H12F 109.5 . . ?
H12E C12 H12F 108.1 . . ?
Si1 C13 H13D 109.5 . . ?
Si1 C13 H13E 109.5 . . ?
Si1 C13 H13F 109.5 . . ?
H13D C13 H13E 109.5 . . ?
H13D C13 H13F 109.5 . . ?
H13E C13 H13F 109.5 . . ?
Si1A C13A H13A 109.5 . . ?
Si1A C13A H13B 109.5 . . ?
Si1A C13A H13C 109.5 . . ?
H13A C13A H13B 109.5 . . ?
H13A C13A H13C 109.5 . . ?
H13B C13A H13C 109.5 . . ?
Si1 C14 H14D 109.5 . . ?
Si1 C14 H14E 109.5 . . ?
Si1 C14 H14F 109.5 . . ?
H14D C14 H14E 109.5 . . ?
H14D C14 H14F 109.5 . . ?
H14E C14 H14F 109.5 . . ?
Si1A C14A H14A 109.5 . . ?
Si1A C14A H14B 109.5 . . ?
Si1A C14A H14C 109.5 . . ?
H14A C14A H14B 109.5 . . ?
H14A C14A H14C 109.5 . . ?
H14B C14A H14C 109.5 . . ?
Si1 C15 H15D 109.5 . . ?
Si1 C15 H15F 109.5 . . ?
Si1 C15 H15E 109.5 . . ?
H15D C15 H15F 109.5 . . ?
H15D C15 H15E 109.5 . . ?
H15F C15 H15E 109.5 . . ?
Si1A C15A H15A 109.5 . . ?
Si1A C15A H15B 109.5 . . ?
Si1A C15A H15C 109.5 . . ?
H15A C15A H15B 109.5 . . ?
H15A C15A H15C 109.5 . . ?
H15B C15A H15C 109.5 . . ?

loop_
_geom_bond_atom_site_label_1
_geom_bond_atom_site_label_2
_geom_bond_distance
_geom_bond_site_symmetry_2
_geom_bond_publ_flag
Mo1A N4A 2.3031(17) . ?
Mo1A C1A 1.877(3) . ?
Mo1A N1A 1.9804(16) . ?
Mo1A N2A 1.9967(18) . ?
Mo1A N3A 1.9928(17) . ?
C21A H21A 0.9900 . ?
C21A H21B 0.9900 . ?
C21A C22A 1.512(9) . ?
C21A N4A 1.473(3) . ?
C22A H22A 0.9900 . ?
C22A H22B 0.9900 . ?
C22A N2A 1.506(7) . ?
C31A H31A 0.9900 . ?
C31A H31B 0.9900 . ?
C31A C32A 1.522(10) . ?
C31A N4A 1.480(3) . ?
C32A H32A 0.9900 . ?
C32A H32B 0.9900 . ?
C32A N3A 1.470(17) . ?
C11A H11A 0.9900 . ?
C11A H11B 0.9900 . ?
C11A C12A 1.509(10) . ?
C11A N4A 1.466(3) . ?
C12A H12A 0.9900 . ?
C12A H12B 0.9900 . ?
C12A N1A 1.478(18) . ?
C21B H21C 0.9900 . ?
C21B H21D 0.9900 . ?
C21B C22B 1.514(19) . ?
C21B N4A 1.523(12) . ?
C22B H22C 0.9900 . ?
C22B H22D 0.9900 . ?
C22B N2A 1.33(4) . ?
C31B H31C 0.9900 . ?
C31B H31D 0.9900 . ?
C31B C32B 1.52(2) . ?
C31B N4A 1.434(12) . ?
C32B H32C 0.9900 . ?
C32B H32D 0.9900 . ?
C32B N3A 1.54(8) . ?
C11B H11C 0.9900 . ?
C11B H11D 0.9900 . ?
C11B C12B 1.51(2) . ?
C11B N4A 1.500(13) . ?
C12B H12C 0.9900 . ?
C12B H12D 0.9900 . ?
C12B N1A 1.49(8) . ?
C21 H21E 0.9900 . ?
C21 H21F 0.9900 . ?
C21 C22 1.517(3) . ?
C21 N4 1.471(2) . ?
C22 H22E 0.9900 . ?
C22 H22F 0.9900 . ?
C22 N2 1.478(2) . ?
C24 H24G 0.9800 . ?
C24 H24H 0.9800 . ?
C24 H24I 0.9800 . ?
C24 Si2 1.867(2) . ?
C23 H23G 0.9800 . ?
C23 H23H 0.9800 . ?
C23 H23I 0.9800 . ?
C23 Si2 1.875(2) . ?
C25 H25G 0.9800 . ?
C25 H25H 0.9800 . ?
C25 H25I 0.9800 . ?
C25 Si2 1.866(2) . ?
C23A H23A 0.9800 . ?
C23A H23B 0.9800 . ?
C23A H23C 0.9800 . ?
C23A Si2A 1.868(4) . ?
C24A H24A 0.9800 . ?
C24A H24B 0.9800 . ?
C24A H24C 0.9800 . ?
C24A Si2A 1.841(3) . ?
C25A H25A 0.9800 . ?
C25A H25B 0.9800 . ?
C25A H25C 0.9800 . ?
C25A Si2A 1.856(4) . ?
Si2A N2A 1.736(3) . ?
C23B H23D 0.9800 . ?
C23B H23E 0.9800 . ?
C23B H23F 0.9800 . ?
C23B Si2B 1.849(14) . ?
C24B H24D 0.9800 . ?
C24B H24E 0.9800 . ?
C24B H24F 0.9800 . ?
C24B Si2B 1.856(14) . ?
C25B H25D 0.9800 . ?
C25B H25E 0.9800 . ?
C25B H25F 0.9800 . ?
C25B Si2B 1.875(14) . ?
Si2B N2A 1.803(14) . ?
C31 H31E 0.9900 . ?
C31 H31F 0.9900 . ?
C31 C32 1.520(3) . ?
C31 N4 1.474(2) . ?
C32 H32E 0.9900 . ?
C32 H32F 0.9900 . ?
C32 N3 1.480(2) . ?
C33 H33D 0.9800 . ?
C33 H33E 0.9800 . ?
C33 H33F 0.9800 . ?
C33 Si3 1.870(2) . ?
C33A H33A 0.9800 . ?
C33A H33B 0.9800 . ?
C33A H33C 0.9800 . ?
C33A Si3A 1.864(3) . ?
C34 H34D 0.9800 . ?
C34 H34E 0.9800 . ?
C34 H34F 0.9800 . ?
C34 Si3 1.865(2) . ?
C34A H34A 0.9800 . ?
C34A H34B 0.9800 . ?
C34A H34C 0.9800 . ?
C34A Si3A 1.859(3) . ?
C35 H35D 0.9800 . ?
C35 H35E 0.9800 . ?
C35 H35F 0.9800 . ?
C35 Si3 1.876(2) . ?
C35A H35A 0.9800 . ?
C35A H35B 0.9800 . ?
C35A H35C 0.9800 . ?
C35A Si3A 1.862(3) . ?
Si1 N1 1.7550(17) . ?
Si1 C13 1.873(2) . ?
Si1 C14 1.862(2) . ?
Si1 C15 1.862(2) . ?
Si1A N1A 1.7512(18) . ?
Si1A C13A 1.871(2) . ?
Si1A C14A 1.865(3) . ?
Si1A C15A 1.873(2) . ?
C1 H1 0.9500 . ?
C1 Mo1 1.802(2) . ?
C1A H1A 0.9500 . ?
N1 Mo1 1.9907(16) . ?
N1 C12 1.477(2) . ?
N2 Si2 1.7492(17) . ?
N2 Mo1 1.9953(16) . ?
N3 Si3 1.7486(17) . ?
N3 Mo1 1.9923(16) . ?
N3A Si3A 1.7470(18) . ?
Mo1 N4 2.3245(16) . ?
N4 C11 1.478(2) . ?
C11 H11E 0.9900 . ?
C11 H11F 0.9900 . ?
C11 C12 1.518(3) . ?
C12 H12E 0.9900 . ?
C12 H12F 0.9900 . ?
C13 H13D 0.9800 . ?
C13 H13E 0.9800 . ?
C13 H13F 0.9800 . ?
C13A H13A 0.9800 . ?
C13A H13B 0.9800 . ?
C13A H13C 0.9800 . ?
C14 H14D 0.9800 . ?
C14 H14E 0.9800 . ?
C14 H14F 0.9800 . ?
C14A H14A 0.9800 . ?
C14A H14B 0.9800 . ?
C14A H14C 0.9800 . ?
C15 H15D 0.9800 . ?
C15 H15F 0.9800 . ?
C15 H15E 0.9800 . ?
C15A H15A 0.9800 . ?
C15A H15B 0.9800 . ?
C15A H15C 0.9800 . ?

loop_
_geom_torsion_atom_site_label_1
_geom_torsion_atom_site_label_2
_geom_torsion_atom_site_label_3
_geom_torsion_atom_site_label_4
_geom_torsion
_geom_torsion_site_symmetry_1
_geom_torsion_site_symmetry_2
_geom_torsion_site_symmetry_3
_geom_torsion_site_symmetry_4
_geom_torsion_publ_flag
Mo1A N3A Si3A C33A 170.28(18) . . . . ?
Mo1A N3A Si3A C34A -70.03(19) . . . . ?
Mo1A N3A Si3A C35A 52.42(19) . . . . ?
C21A C22A N2A Mo1A -24.0(8) . . . . ?
C21A C22A N2A Si2A 160.7(4) . . . . ?
C22A C21A N4A Mo1A -41.3(5) . . . . ?
C22A C21A N4A C31A -156.3(5) . . . . ?
C22A C21A N4A C11A 74.3(5) . . . . ?
C31A C32A N3A Mo1A -28.9(11) . . . . ?
C31A C32A N3A Si3A 161.3(5) . . . . ?
C32A C31A N4A Mo1A -38.1(7) . . . . ?
C32A C31A N4A C21A 77.1(7) . . . . ?
C32A C31A N4A C11A -153.2(7) . . . . ?
C32A N3A Si3A C33A -20.9(7) . . . . ?
C32A N3A Si3A C34A 98.7(7) . . . . ?
C32A N3A Si3A C35A -138.8(7) . . . . ?
C11A C12A N1A Mo1A -26.2(12) . . . . ?
C11A C12A N1A Si1A 161.5(5) . . . . ?
C12A C11A N4A Mo1A -38.8(7) . . . . ?
C12A C11A N4A C21A -154.7(7) . . . . ?
C12A C11A N4A C31A 76.3(7) . . . . ?
C21B C22B N2A Mo1A 21(6) . . . . ?
C21B C22B N2A Si2B -151(3) . . . . ?
C22B C21B N4A Mo1A 37(2) . . . . ?
C22B C21B N4A C31B -79(2) . . . . ?
C22B C21B N4A C11B 150(2) . . . . ?
C31B C32B N3A Mo1A 19(6) . . . . ?
C31B C32B N3A Si3A -152(3) . . . . ?
C32B C31B N4A Mo1A 43(3) . . . . ?
C32B C31B N4A C21B 159(3) . . . . ?
C32B C31B N4A C11B -73(3) . . . . ?
C32B N3A Si3A C33A -20(3) . . . . ?
C32B N3A Si3A C34A 100(3) . . . . ?
C32B N3A Si3A C35A -138(3) . . . . ?
C11B C12B N1A Mo1A 16(6) . . . . ?
C11B C12B N1A Si1A -155(3) . . . . ?
C12B C11B N4A Mo1A 37(3) . . . . ?
C12B C11B N4A C21B -77(3) . . . . ?
C12B C11B N4A C31B 154(3) . . . . ?
N4A C21A C22A N2A 43.9(7) . . . . ?
N4A C31A C32A N3A 45.2(9) . . . . ?
N4A C11A C12A N1A 44.2(10) . . . . ?
N4A C21B C22B N2A -42(6) . . . . ?
N4A C31B C32B N3A -42(5) . . . . ?
N4A C11B C12B N1A -37(5) . . . . ?
C21 C22 N2 Si2 -157.65(14) . . . . ?
C21 C22 N2 Mo1 33.8(2) . . . . ?
C21 N4 C11 C12 152.94(16) . . . . ?
C22 C21 N4 C31 153.13(16) . . . . ?
C22 C21 N4 Mo1 37.37(17) . . . . ?
C22 C21 N4 C11 -77.99(19) . . . . ?
C22 N2 Si2 C24 131.60(15) . . . . ?
C22 N2 Si2 C23 13.61(17) . . . . ?
C22 N2 Si2 C25 -104.78(16) . . . . ?
C23A Si2A N2A Mo1A -172.3(3) . . . . ?
C23A Si2A N2A C22A 2.5(6) . . . . ?
C24A Si2A N2A Mo1A 67.8(3) . . . . ?
C24A Si2A N2A C22A -117.4(6) . . . . ?
C25A Si2A N2A Mo1A -55.5(3) . . . . ?
C25A Si2A N2A C22A 119.3(6) . . . . ?
C23B Si2B N2A Mo1A -137.1(10) . . . . ?
C23B Si2B N2A C22B 35(3) . . . . ?
C24B Si2B N2A Mo1A 105.9(10) . . . . ?
C24B Si2B N2A C22B -82(3) . . . . ?
C25B Si2B N2A Mo1A -15.0(14) . . . . ?
C25B Si2B N2A C22B 157(3) . . . . ?
C31 C32 N3 Si3 -156.32(14) . . . . ?
C31 C32 N3 Mo1 32.0(2) . . . . ?
C31 N4 C11 C12 -77.8(2) . . . . ?
C32 C31 N4 C21 -78.3(2) . . . . ?
C32 C31 N4 Mo1 37.47(18) . . . . ?
C32 C31 N4 C11 152.80(16) . . . . ?
C32 N3 Si3 C33 -106.88(16) . . . . ?
C32 N3 Si3 C34 130.04(15) . . . . ?
C32 N3 Si3 C35 12.12(18) . . . . ?
Si1 N1 C12 C11 -159.42(14) . . . . ?
Mo1 N1 C12 C11 33.7(2) . . . . ?
Mo1 N2 Si2 C24 -60.73(13) . . . . ?
Mo1 N2 Si2 C23 -178.72(11) . . . . ?
Mo1 N2 Si2 C25 62.89(13) . . . . ?
Mo1 N3 Si3 C33 64.18(14) . . . . ?
Mo1 N3 Si3 C34 -58.90(14) . . . . ?
Mo1 N3 Si3 C35 -176.82(11) . . . . ?
Mo1 N4 C11 C12 37.50(17) . . . . ?
N4 C21 C22 N2 -47.5(2) . . . . ?
N4 C31 C32 N3 -46.5(2) . . . . ?
N4 C11 C12 N1 -47.5(2) . . . . ?
C13 Si1 N1 Mo1 -175.35(13) . . . . ?
C13 Si1 N1 C12 18.84(19) . . . . ?
C13A Si1A N1A Mo1A -60.94(15) . . . . ?
C13A Si1A N1A C12A 110.8(7) . . . . ?
C13A Si1A N1A C12B 110(3) . . . . ?
C14 Si1 N1 Mo1 -58.54(14) . . . . ?
C14 Si1 N1 C12 135.65(15) . . . . ?
C14A Si1A N1A Mo1A 61.83(15) . . . . ?
C14A Si1A N1A C12A -126.4(7) . . . . ?
C14A Si1A N1A C12B -127(3) . . . . ?
C15 Si1 N1 Mo1 65.61(15) . . . . ?
C15 Si1 N1 C12 -100.21(17) . . . . ?
C15A Si1A N1A Mo1A 179.78(14) . . . . ?
C15A Si1A N1A C12A -8.5(7) . . . . ?
C15A Si1A N1A C12B -9(3) . . . . ?
